data_4327374
loop_
_publ_author_name
'X. M. Ren'
'H. Okudera'
'R. K. Kremer'
'Y. Song'
'C. He'
'Q. J. Meng'
'P. H. Wu'

_publ_section_title
;
 Ionic Pair Complexes with Well-Separated Columnar Stack Structure Based
 on [Pt(mnt)2]- Ions Showing Unusual Magnetic Transition: Syntheses,
 Crystal Structures, and Magnetic Properties
;
_journal_name_full 'Inorganic Chemistry'
_journal_page_first 2569
_journal_page_last 2576
_journal_paper_doi 10.1021/ic035405+
_journal_volume 43
_journal_year 2004
_chemical_formula_sum 'C20 H11 Cl N5 Pt S4'
_chemical_formula_weight 680.12
_chemical_name_systematic
; 
 ? 
;
_space_group_IT_number 14
_symmetry_cell_setting monoclinic
_symmetry_space_group_name_Hall '-P 2ybc'
_symmetry_space_group_name_H-M 'P 1 21/c 1'
_atom_sites_solution_hydrogens geom
_atom_sites_solution_primary direct
_atom_sites_solution_secondary difmap
_audit_creation_method SHELXL-97
_cell_angle_alpha 90.00
_cell_angle_beta 103.734(4)
_cell_angle_gamma 90.00
_cell_formula_units_Z 4
_cell_length_a 12.220(3)
_cell_length_b 26.555(6)
_cell_length_c 7.3450(17)
_cell_measurement_temperature 293(2)
_cell_volume 2315.3(9)
_computing_structure_refinement 'SHELXL-97 (Sheldrick, 1997)'
_computing_structure_solution 'SHELXS-97 (Sheldrick, 1990)'
_diffrn_ambient_temperature 293(2)
_diffrn_measured_fraction_theta_full 0.995
_diffrn_measured_fraction_theta_max 0.995
_diffrn_radiation_monochromator graphite
_diffrn_radiation_source 'fine-focus sealed tube'
_diffrn_radiation_type MoK\a
_diffrn_radiation_wavelength 0.71073
_diffrn_reflns_av_R_equivalents 0.1490
_diffrn_reflns_av_sigmaI/netI 0.1297
_diffrn_reflns_limit_h_max 14
_diffrn_reflns_limit_h_min -13
_diffrn_reflns_limit_k_max 29
_diffrn_reflns_limit_k_min -31
_diffrn_reflns_limit_l_max 8
_diffrn_reflns_limit_l_min -8
_diffrn_reflns_number 11818
_diffrn_reflns_theta_full 25.00
_diffrn_reflns_theta_max 25.00
_diffrn_reflns_theta_min 2.30
_exptl_absorpt_coefficient_mu 6.555
_exptl_crystal_density_diffrn 1.951
_exptl_crystal_F_000 1300
_refine_diff_density_max 3.469
_refine_diff_density_min -1.401
_refine_diff_density_rms 0.178
_refine_ls_extinction_method none
_refine_ls_goodness_of_fit_ref 0.999
_refine_ls_hydrogen_treatment mixed
_refine_ls_matrix_type full
_refine_ls_number_parameters 280
_refine_ls_number_reflns 4053
_refine_ls_number_restraints 0
_refine_ls_restrained_S_all 0.999
_refine_ls_R_factor_all 0.0886
_refine_ls_R_factor_gt 0.0593
_refine_ls_shift/su_max 0.000
_refine_ls_shift/su_mean 0.000
_refine_ls_structure_factor_coef Fsqd
_refine_ls_weighting_details 'calc w=1/[\s^2^(Fo^2^)+(0.0208P)^2^+0.0000P] where P=(Fo^2^+2Fc^2^)/3'
_refine_ls_weighting_scheme calc
_refine_ls_wR_factor_gt 0.1172
_refine_ls_wR_factor_ref 0.1242
_reflns_number_gt 2679
_reflns_number_total 4053
_reflns_threshold_expression >2sigma(I)
_cod_data_source_file ic0354052Brom20031206_105316_1.cif
_cod_data_source_block 1
_cod_database_code 4327374

loop_
_symmetry_equiv_pos_as_xyz
'x, y, z'
'-x, y+1/2, -z+1/2'
'-x, -y, -z'
'x, -y-1/2, z-1/2'

loop_
_atom_site_label
_atom_site_type_symbol
_atom_site_fract_x
_atom_site_fract_y
_atom_site_fract_z
_atom_site_U_iso_or_equiv
_atom_site_adp_type
_atom_site_occupancy
_atom_site_symmetry_multiplicity
_atom_site_calc_flag
_atom_site_refinement_flags
Pt1 Pt 0.77405(3) 0.773830(16) 0.04002(6) 0.05275(19) Uani 1 1 d .
Cl1 Cl 0.2473(4) 0.67025(13) 1.0011(5) 0.1034(13) Uani 1 1 d .
S1 S 0.6292(2) 0.71985(10) -0.0542(4) 0.0593(7) Uani 1 1 d .
S2 S 0.8932(2) 0.70789(10) 0.1163(4) 0.0594(7) Uani 1 1 d .
S3 S 0.6607(2) 0.84129(10) -0.0487(4) 0.0601(7) Uani 1 1 d .
S4 S 0.9214(2) 0.82567(10) 0.1400(5) 0.0646(7) Uani 1 1 d .
N1 N 0.5615(9) 0.5861(4) -0.122(2) 0.101(4) Uani 1 1 d .
N2 N 0.9061(9) 0.5709(4) 0.100(2) 0.099(4) Uani 1 1 d .
N3 N 0.6722(10) 0.9776(4) -0.1024(17) 0.092(3) Uani 1 1 d .
N4 N 1.0134(11) 0.9541(4) 0.154(2) 0.113(4) Uani 1 1 d .
N5 N 0.2817(7) 0.9222(3) 0.8793(14) 0.059(2) Uani 1 1 d .
C1 C 0.6223(10) 0.6194(5) -0.0734(19) 0.070(3) Uani 1 1 d .
C2 C 0.6901(11) 0.6623(4) -0.0186(17) 0.070(3) Uani 1 1 d .
C3 C 0.8029(8) 0.6580(4) 0.0518(14) 0.051(3) Uani 1 1 d .
C4 C 0.8612(10) 0.6082(5) 0.0790(19) 0.073(3) Uani 1 1 d .
C5 C 0.7092(11) 0.9402(5) -0.056(2) 0.077(4) Uani 1 1 d .
C6 C 0.7545(9) 0.8907(4) 0.0035(15) 0.060(3) Uani 1 1 d .
C7 C 0.8637(10) 0.8847(4) 0.0787(17) 0.061(3) Uani 1 1 d .
C8 C 0.9452(12) 0.9238(5) 0.115(2) 0.077(4) Uani 1 1 d .
C9 C 0.1869(10) 0.9379(4) 0.777(2) 0.073(3) Uani 1 1 d .
H9A H 0.1210 0.9318 0.8160 0.088 Uiso 1 1 calc R
C10 C 0.1813(11) 0.9625(5) 0.618(2) 0.093(4) Uani 1 1 d .
H10A H 0.1126 0.9745 0.5481 0.111 Uiso 1 1 calc R
C11 C 0.2778(17) 0.9698(5) 0.558(2) 0.107(6) Uani 1 1 d .
H11A H 0.2751 0.9867 0.4461 0.128 Uiso 1 1 calc R
C12 C 0.3779(15) 0.9523(5) 0.662(3) 0.107(6) Uani 1 1 d .
H12A H 0.4441 0.9567 0.6227 0.129 Uiso 1 1 calc R
C13 C 0.3782(11) 0.9278(4) 0.829(2) 0.077(4) Uani 1 1 d .
H13A H 0.4450 0.9156 0.9048 0.093 Uiso 1 1 calc R
C14 C 0.2794(10) 0.8951(5) 1.0555(16) 0.074(3) Uani 1 1 d .
H14A H 0.2144 0.9062 1.0990 0.088 Uiso 1 1 calc R
H14B H 0.3464 0.9038 1.1508 0.088 Uiso 1 1 calc R
C15 C 0.2743(9) 0.8390(4) 1.0312(16) 0.057(3) Uani 1 1 d .
C16 C 0.3690(10) 0.8098(5) 1.0845(17) 0.071(3) Uani 1 1 d .
H16A H 0.4387 0.8251 1.1291 0.086 Uiso 1 1 calc R
C17 C 0.3619(10) 0.7577(5) 1.0727(17) 0.072(3) Uani 1 1 d .
H17A H 0.4263 0.7379 1.1081 0.087 Uiso 1 1 calc R
C18 C 0.2589(10) 0.7361(4) 1.0081(15) 0.062(3) Uani 1 1 d .
C19 C 0.1645(11) 0.7641(5) 0.9529(18) 0.075(4) Uani 1 1 d .
H19A H 0.0951 0.7486 0.9083 0.090 Uiso 1 1 calc R
C20 C 0.1719(10) 0.8160(5) 0.9631(18) 0.074(3) Uani 1 1 d .
H20A H 0.1074 0.8354 0.9238 0.088 Uiso 1 1 calc R

loop_
_atom_site_aniso_label
_atom_site_aniso_U_11
_atom_site_aniso_U_22
_atom_site_aniso_U_33
_atom_site_aniso_U_23
_atom_site_aniso_U_13
_atom_site_aniso_U_12
Pt1 0.0492(3) 0.0593(3) 0.0495(3) -0.0055(2) 0.01112(19) 0.0024(2)
Cl1 0.170(4) 0.066(2) 0.079(3) 0.0076(16) 0.038(3) 0.003(2)
S1 0.0453(15) 0.0674(17) 0.0604(18) -0.0043(14) 0.0031(13) 0.0046(13)
S2 0.0470(16) 0.0666(16) 0.0592(19) -0.0039(14) 0.0020(14) 0.0002(13)
S3 0.0517(16) 0.0616(16) 0.0650(19) -0.0076(14) 0.0099(14) 0.0063(14)
S4 0.0512(16) 0.0658(17) 0.072(2) -0.0015(16) 0.0054(14) -0.0025(14)
N1 0.079(8) 0.071(7) 0.143(12) 0.011(7) 0.007(8) -0.019(6)
N2 0.074(8) 0.066(7) 0.146(12) -0.004(8) 0.004(8) 0.003(6)
N3 0.099(9) 0.067(7) 0.102(10) -0.005(7) 0.006(7) 0.004(7)
N4 0.122(11) 0.087(8) 0.116(11) -0.004(8) 0.003(9) -0.038(8)
N5 0.043(5) 0.058(5) 0.066(7) -0.004(5) -0.003(5) -0.005(4)
C1 0.047(7) 0.069(8) 0.089(9) 0.013(7) 0.010(6) 0.001(6)
C2 0.086(9) 0.071(8) 0.060(8) 0.008(6) 0.030(7) -0.002(7)
C3 0.043(6) 0.063(6) 0.039(6) -0.006(5) -0.005(5) -0.012(5)
C4 0.061(8) 0.073(8) 0.080(9) 0.010(7) 0.008(7) -0.002(7)
C5 0.092(10) 0.054(7) 0.083(10) -0.008(7) 0.016(8) 0.017(7)
C6 0.055(7) 0.077(8) 0.048(7) -0.009(6) 0.015(6) 0.012(6)
C7 0.062(7) 0.055(6) 0.066(8) -0.015(6) 0.015(6) -0.004(6)
C8 0.084(9) 0.068(8) 0.083(10) -0.006(7) 0.030(8) 0.013(7)
C9 0.062(8) 0.072(8) 0.082(10) 0.010(7) 0.008(7) -0.011(6)
C10 0.066(9) 0.087(10) 0.114(13) -0.002(10) 0.000(9) -0.004(7)
C11 0.185(19) 0.055(8) 0.086(12) 0.005(8) 0.042(13) 0.014(11)
C12 0.120(14) 0.052(8) 0.171(19) 0.008(10) 0.077(14) 0.004(8)
C13 0.057(8) 0.062(7) 0.110(12) 0.020(8) 0.014(8) 0.008(6)
C14 0.083(9) 0.084(8) 0.050(8) -0.011(7) 0.009(7) 0.009(7)
C15 0.058(7) 0.059(7) 0.051(7) 0.003(6) 0.008(5) -0.001(6)
C16 0.054(7) 0.080(9) 0.076(9) -0.001(7) 0.006(6) -0.002(6)
C17 0.051(7) 0.091(9) 0.076(9) 0.004(7) 0.017(7) 0.030(7)
C18 0.081(9) 0.067(8) 0.040(7) 0.005(5) 0.019(6) -0.001(7)
C19 0.065(8) 0.072(9) 0.076(9) 0.012(7) -0.008(7) -0.015(7)
C20 0.045(7) 0.085(9) 0.089(10) 0.015(7) 0.010(6) 0.009(7)

loop_
_atom_type_symbol
_atom_type_description
_atom_type_scat_dispersion_real
_atom_type_scat_dispersion_imag
_atom_type_scat_source
C C 0.0033 0.0016 'International Tables Vol C Tables 4.2.6.8 and 6.1.1.4'
H H 0.0000 0.0000 'International Tables Vol C Tables 4.2.6.8 and 6.1.1.4'
N N 0.0061 0.0033 'International Tables Vol C Tables 4.2.6.8 and 6.1.1.4'
Cl Cl 0.1484 0.1585 'International Tables Vol C Tables 4.2.6.8 and 6.1.1.4'
S S 0.1246 0.1234 'International Tables Vol C Tables 4.2.6.8 and 6.1.1.4'
Pt Pt -1.7033 8.3905 'International Tables Vol C Tables 4.2.6.8 and 6.1.1.4'

loop_
_geom_angle_atom_site_label_1
_geom_angle_atom_site_label_2
_geom_angle_atom_site_label_3
_geom_angle
S4 Pt1 S1 178.16(11)
S4 Pt1 S2 88.55(10)
S1 Pt1 S2 89.78(10)
S4 Pt1 S3 89.85(10)
S1 Pt1 S3 91.86(10)
S2 Pt1 S3 176.59(10)
C2 S1 Pt1 104.0(5)
C3 S2 Pt1 101.3(4)
C6 S3 Pt1 102.0(4)
C7 S4 Pt1 103.0(4)
C9 N5 C13 122.5(11)
C9 N5 C14 117.5(10)
C13 N5 C14 119.9(10)
N1 C1 C2 176.0(13)
C3 C2 C1 121.0(10)
C3 C2 S1 120.4(9)
C1 C2 S1 118.6(10)
C2 C3 C4 122.4(9)
C2 C3 S2 124.6(8)
C4 C3 S2 113.1(7)
N2 C4 C3 179.3(14)
N3 C5 C6 178.3(15)
C7 C6 C5 120.4(11)
C7 C6 S3 123.6(9)
C5 C6 S3 115.9(9)
C6 C7 C8 125.7(11)
C6 C7 S4 121.5(9)
C8 C7 S4 112.8(9)
N4 C8 C7 175.9(16)
N5 C9 C10 121.5(12)
C9 C10 C11 119.1(14)
C12 C11 C10 119.9(14)
C11 C12 C13 118.1(13)
N5 C13 C12 118.8(13)
N5 C14 C15 112.7(9)
C16 C15 C20 119.1(11)
C16 C15 C14 121.2(11)
C20 C15 C14 119.6(11)
C15 C16 C17 120.6(11)
C18 C17 C16 118.8(11)
C19 C18 C17 121.6(11)
C19 C18 Cl1 118.9(10)
C17 C18 Cl1 119.4(10)
C18 C19 C20 119.5(11)
C15 C20 C19 120.4(11)

loop_
_geom_bond_atom_site_label_1
_geom_bond_atom_site_label_2
_geom_bond_distance
Pt1 S4 2.247(3)
Pt1 S1 2.255(3)
Pt1 S2 2.261(3)
Pt1 S3 2.264(3)
Cl1 C18 1.753(12)
S1 C2 1.693(12)
S2 C3 1.718(10)
S3 C6 1.724(12)
S4 C7 1.735(11)
N1 C1 1.156(14)
N2 C4 1.125(14)
N3 C5 1.111(14)
N4 C8 1.146(15)
N5 C9 1.291(14)
N5 C13 1.324(13)
N5 C14 1.486(14)
C1 C2 1.410(16)
C2 C3 1.357(16)
C3 C4 1.493(16)
C5 C6 1.454(17)
C6 C7 1.326(15)
C7 C8 1.419(17)
C9 C10 1.327(19)
C10 C11 1.367(18)
C11 C12 1.36(2)
C12 C13 1.39(2)
C14 C15 1.501(16)
C15 C16 1.370(15)
C15 C20 1.375(16)
C16 C17 1.388(17)
C17 C18 1.363(15)
C18 C19 1.351(16)
C19 C20 1.381(16)
